data_7047865
loop_
_publ_author_name
'Abudurusuli, Ailijiang'
'Wu, Kui'
'Rouzhahong, Yilimiranmu'
'Yang, Zhihua'
'Pan, Shilie'

_publ_section_title
;
 NaBaM<sup>III</sup>Q<sub>3</sub> (M<sup>III</sup> = Al, Ga; Q = S, Se):
 first quaternary chalcogenides with isolated edge-sharing
 (MQ<sub>6</sub>)<sup>6-</sup> dimers.
;
_journal_issue 45
_journal_name_full 'Dalton transactions (Cambridge, England : 2003)'
_journal_page_first 16044
_journal_page_last 16047
_journal_paper_doi 10.1039/c8dt04048f
_journal_volume 47
_journal_year 2018
_chemical_formula_sum 'Ba2 Ga2 Na2 S6'
_chemical_formula_weight 1304.90
_space_group_IT_number 62
_space_group_name_Hall '-P 2ac 2n'
_space_group_name_H-M_alt 'P n m a'
_symmetry_cell_setting orthorhombic
_symmetry_space_group_name_Hall '-P 2ac 2n'
_symmetry_space_group_name_H-M 'P n m a'
_atom_sites_solution_primary direct
_atom_sites_solution_secondary difmap
_audit_creation_method SHELXL-97
_audit_update_record
;
2018-07-18 deposited with the CCDC.
2018-10-10 downloaded from the CCDC.
;
_cell_angle_alpha 90.00
_cell_angle_beta 90.00
_cell_angle_gamma 90.00
_cell_formula_units_Z 4
_cell_length_a 19.63(2)
_cell_length_b 8.851(9)
_cell_length_c 6.869(7)
_cell_measurement_reflns_used 1983
_cell_measurement_temperature 296(2)
_cell_measurement_theta_max 27.38
_cell_measurement_theta_min 3.10
_cell_volume 1193(2)
_computing_cell_refinement 'Bruker SMART'
_computing_data_collection 'Bruker SMART'
_computing_data_reduction 'Bruker SAINT'
_computing_molecular_graphics 'Bruker SHELXTL'
_computing_publication_material 'Bruker SHELXTL'
_computing_structure_refinement 'Bruker SHELXTL'
_computing_structure_solution 'Bruker SHELXTL'
_diffrn_ambient_temperature 296(2)
_diffrn_measured_fraction_theta_full 0.980
_diffrn_measured_fraction_theta_max 0.980
_diffrn_measurement_device_type 'CCD area detector'
_diffrn_measurement_method 'phi and omega scans'
_diffrn_radiation_monochromator graphite
_diffrn_radiation_source 'fine-focus sealed tube'
_diffrn_radiation_type MoK\a
_diffrn_radiation_wavelength 0.71073
_diffrn_reflns_av_R_equivalents 0.0365
_diffrn_reflns_av_sigmaI/netI 0.0436
_diffrn_reflns_limit_h_max 22
_diffrn_reflns_limit_h_min -21
_diffrn_reflns_limit_k_max 11
_diffrn_reflns_limit_k_min -11
_diffrn_reflns_limit_l_max 2
_diffrn_reflns_limit_l_min -8
_diffrn_reflns_number 3249
_diffrn_reflns_theta_full 27.59
_diffrn_reflns_theta_max 27.59
_diffrn_reflns_theta_min 3.10
_exptl_absorpt_coefficient_mu 12.044
_exptl_absorpt_correction_T_max 0.7456
_exptl_absorpt_correction_T_min 0.6060
_exptl_absorpt_correction_type multi-scan
_exptl_absorpt_process_details SADABS
_exptl_crystal_colour colorless
_exptl_crystal_density_diffrn 3.632
_exptl_crystal_description block
_exptl_crystal_F_000 1168
_exptl_crystal_size_max 0.185
_exptl_crystal_size_mid 0.178
_exptl_crystal_size_min 0.067
_refine_diff_density_max 0.891
_refine_diff_density_min -1.216
_refine_diff_density_rms 0.257
_refine_ls_extinction_coef 0.0068(2)
_refine_ls_extinction_expression Fc^*^=kFc[1+0.001xFc^2^\l^3^/sin(2\q)]^-1/4^
_refine_ls_extinction_method SHELXL
_refine_ls_goodness_of_fit_ref 1.033
_refine_ls_matrix_type full
_refine_ls_number_parameters 68
_refine_ls_number_reflns 1355
_refine_ls_number_restraints 0
_refine_ls_restrained_S_all 1.033
_refine_ls_R_factor_all 0.0390
_refine_ls_R_factor_gt 0.0286
_refine_ls_shift/su_max 0.000
_refine_ls_shift/su_mean 0.000
_refine_ls_structure_factor_coef Fsqd
_refine_ls_weighting_details 'calc w=1/[\s^2^(Fo^2^)+(0.0292P)^2^+0.0000P] where P=(Fo^2^+2Fc^2^)/3'
_refine_ls_weighting_scheme calc
_refine_ls_wR_factor_gt 0.0638
_refine_ls_wR_factor_ref 0.0690
_reflns_number_gt 1103
_reflns_number_total 1355
_reflns_threshold_expression >2sigma(I)
_cod_data_source_file c8dt04048f2.cif
_cod_data_source_block nbgs
_cod_depositor_comments
;
The following automatic conversions were performed:

'_symmetry_cell_setting' value 'Orthorhombic' changed to
'orthorhombic' according to
/home/data/users/saulius/crontab/automatic-downloads/rss-feeds/RSC/lib/dictionaries/cif_core.dic
dictionary named 'cif_core.dic' version 2.4.2 from 2011-04-26.

Automatic conversion script
Id: cif_fix_values 4973 2017-02-22 13:04:09Z antanas 

 Adding full bibliography for 7047864--7047867.cif.

2023-11-21
Z value and formula fixed to values more according to usual
chemical conventions.                 miguel
;
_cod_original_formula_weight 260.98
_cod_original_formula_units_Z 10
_cod_original_sg_symbol_H-M 'Pnma '
_cod_original_formula_sum 'Ba0.80 Ga0.80 Na0.80 S2.40'
_cod_database_code 7047865

loop_
_symmetry_equiv_pos_as_xyz
'x, y, z'
'-x+1/2, -y, z+1/2'
'-x, y+1/2, -z'
'x+1/2, -y+1/2, -z+1/2'
'-x, -y, -z'
'x-1/2, y, -z-1/2'
'x, -y-1/2, z'
'-x-1/2, y-1/2, z-1/2'

loop_
_atom_site_label
_atom_site_type_symbol
_atom_site_fract_x
_atom_site_fract_y
_atom_site_fract_z
_atom_site_U_iso_or_equiv
_atom_site_adp_type
_atom_site_occupancy
_atom_site_symmetry_multiplicity
_atom_site_calc_flag
_atom_site_refinement_flags
Ba1 Ba 0.33124(2) 1.00987(4) 0.28234(5) 0.01393(14) Uani 1 1 d .
Ga1 Ga 0.18763(5) 0.7500 0.26464(12) 0.0117(2) Uani 1 2 d S
Ga3 Ga 0.46019(5) 1.2500 0.60962(13) 0.0142(2) Uani 1 2 d S
S4 S 0.38930(9) 1.05655(17) 0.7357(2) 0.0149(3) Uani 1 1 d .
S5 S 0.25123(11) 0.7500 0.5317(3) 0.0146(5) Uani 1 2 d S
S6 S 0.45481(13) 1.2500 0.2847(3) 0.0174(5) Uani 1 2 d S
S7 S 0.26084(11) 0.7500 0.0141(3) 0.0130(4) Uani 1 2 d S
S8 S 0.44090(12) 0.7500 0.2338(3) 0.0181(5) Uani 1 2 d S
Na11 Na 0.3919(3) 0.7500 -0.2637(8) 0.0540(15) Uani 1 2 d S
Na14 Na 0.5000 1.0000 0.0000 0.0269(9) Uani 1 2 d S

loop_
_atom_site_aniso_label
_atom_site_aniso_U_11
_atom_site_aniso_U_22
_atom_site_aniso_U_33
_atom_site_aniso_U_23
_atom_site_aniso_U_13
_atom_site_aniso_U_12
Ba1 0.0148(3) 0.0106(2) 0.0164(2) -0.00085(13) -0.00073(14) 0.00018(15)
Ga1 0.0116(6) 0.0119(5) 0.0114(4) 0.000 0.0003(4) 0.000
Ga3 0.0121(6) 0.0133(5) 0.0172(5) 0.000 -0.0014(4) 0.000
S4 0.0143(9) 0.0087(7) 0.0216(7) 0.0015(6) -0.0022(6) 0.0017(6)
S5 0.0158(13) 0.0159(11) 0.0119(9) 0.000 -0.0012(8) 0.000
S6 0.0184(14) 0.0168(11) 0.0170(10) 0.000 0.0007(9) 0.000
S7 0.0147(12) 0.0142(11) 0.0102(9) 0.000 0.0005(8) 0.000
S8 0.0124(13) 0.0131(11) 0.0289(12) 0.000 -0.0046(9) 0.000
Na11 0.039(3) 0.012(2) 0.111(4) 0.000 -0.021(3) 0.000
Na14 0.023(2) 0.031(2) 0.028(2) 0.0045(16) -0.0032(17) 0.0000(17)

loop_
_atom_type_symbol
_atom_type_description
_atom_type_scat_dispersion_real
_atom_type_scat_dispersion_imag
_atom_type_scat_source
Na Na 0.0362 0.0249 'International Tables Vol C Tables 4.2.6.8 and 6.1.1.4'
S S 0.1246 0.1234 'International Tables Vol C Tables 4.2.6.8 and 6.1.1.4'
Ga Ga 0.2307 1.6083 'International Tables Vol C Tables 4.2.6.8 and 6.1.1.4'
Ba Ba -0.3244 2.2819 'International Tables Vol C Tables 4.2.6.8 and 6.1.1.4'

loop_
_geom_angle_atom_site_label_1
_geom_angle_atom_site_label_2
_geom_angle_atom_site_label_3
_geom_angle
_geom_angle_site_symmetry_1
_geom_angle_site_symmetry_3
S8 Ba1 S5 140.76(7) . 2_574
S8 Ba1 S7 156.19(6) . 2_575
S5 Ba1 S7 62.58(8) 2_574 2_575
S8 Ba1 S6 88.17(10) . .
S5 Ba1 S6 86.84(8) 2_574 .
S7 Ba1 S6 89.12(8) 2_575 .
S8 Ba1 S7 73.48(8) . .
S5 Ba1 S7 87.12(8) 2_574 .
S7 Ba1 S7 120.62(6) 2_575 .
S6 Ba1 S7 141.98(6) . .
S8 Ba1 S5 82.57(8) . .
S5 Ba1 S5 120.64(6) 2_574 .
S7 Ba1 S5 86.31(8) 2_575 .
S6 Ba1 S5 145.32(6) . .
S7 Ba1 S5 66.14(8) . .
S8 Ba1 S4 87.49(6) . .
S5 Ba1 S4 126.57(6) 2_574 .
S7 Ba1 S4 69.40(7) 2_575 .
S6 Ba1 S4 69.97(5) . .
S7 Ba1 S4 139.43(5) . .
S5 Ba1 S4 76.27(7) . .
S8 Ba1 Na11 57.96(9) . 1_556
S5 Ba1 Na11 161.03(8) 2_574 1_556
S7 Ba1 Na11 99.16(10) 2_575 1_556
S6 Ba1 Na11 98.60(8) . 1_556
S7 Ba1 Na11 99.16(9) . 1_556
S5 Ba1 Na11 48.61(9) . 1_556
S4 Ba1 Na11 41.68(7) . 1_556
S8 Ba1 Ba1 136.56(5) . 7_585
S5 Ba1 Ba1 48.03(4) 2_574 7_585
S7 Ba1 Ba1 48.57(4) 2_575 7_585
S6 Ba1 Ba1 48.77(5) . 7_585
S7 Ba1 Ba1 134.96(5) . 7_585
S5 Ba1 Ba1 134.71(5) . 7_585
S4 Ba1 Ba1 82.90(3) . 7_585
Na11 Ba1 Ba1 124.57(6) 1_556 7_585
S8 Ba1 Ba1 43.44(5) . 7_575
S5 Ba1 Ba1 131.97(4) 2_574 7_575
S7 Ba1 Ba1 131.43(4) 2_575 7_575
S6 Ba1 Ba1 131.23(5) . 7_575
S7 Ba1 Ba1 45.04(5) . 7_575
S5 Ba1 Ba1 45.29(5) . 7_575
S4 Ba1 Ba1 97.10(3) . 7_575
Na11 Ba1 Ba1 55.43(6) 1_556 7_575
Ba1 Ba1 Ba1 180.00(2) 7_585 7_575
S8 Ba1 Ba1 110.97(6) . 2_574
S5 Ba1 Ba1 44.10(5) 2_574 2_574
S7 Ba1 Ba1 90.29(7) 2_575 2_574
S6 Ba1 Ba1 122.65(5) . 2_574
S7 Ba1 Ba1 43.16(4) . 2_574
S5 Ba1 Ba1 91.77(7) . 2_574
S4 Ba1 Ba1 156.77(3) . 2_574
Na11 Ba1 Ba1 137.89(6) 1_556 2_574
Ba1 Ba1 Ba1 92.134(9) 7_585 2_574
Ba1 Ba1 Ba1 87.866(9) 7_575 2_574
S8 Ba1 Ba1 120.80(5) . 2_575
S5 Ba1 Ba1 94.33(7) 2_574 2_575
S7 Ba1 Ba1 43.87(5) 2_575 2_575
S6 Ba1 Ba1 122.16(5) . 2_575
S7 Ba1 Ba1 95.72(7) . 2_575
S5 Ba1 Ba1 42.58(4) . 2_575
S4 Ba1 Ba1 63.51(7) . 2_575
Na11 Ba1 Ba1 67.36(10) 1_556 2_575
Ba1 Ba1 Ba1 92.134(9) 7_585 2_575
Ba1 Ba1 Ba1 87.866(9) 7_575 2_575
Ba1 Ba1 Ba1 94.16(8) 2_574 2_575
S5 Ga1 S7 105.90(12) . .
S5 Ga1 S4 116.25(6) . 8_655
S7 Ga1 S4 110.84(7) . 8_655
S5 Ga1 S4 116.25(6) . 2_574
S7 Ga1 S4 110.84(7) . 2_574
S4 Ga1 S4 96.70(12) 8_655 2_574
S5 Ga1 Ba1 62.40(6) . 7_575
S7 Ga1 Ba1 61.92(6) . 7_575
S4 Ga1 Ba1 92.35(9) 8_655 7_575
S4 Ga1 Ba1 170.15(5) 2_574 7_575
S8 Ga3 S6 121.70(10) 5_676 .
S8 Ga3 S4 109.65(8) 5_676 .
S6 Ga3 S4 109.71(7) . .
S8 Ga3 S4 109.65(8) 5_676 7_585
S6 Ga3 S4 109.71(7) . 7_585
S4 Ga3 S4 92.50(11) . 7_585
S8 Ga3 Na14 56.19(5) 5_676 3_656
S6 Ga3 Na14 139.65(5) . 3_656
S4 Ga3 Na14 107.59(8) . 3_656
S4 Ga3 Na14 53.49(6) 7_585 3_656
S8 Ga3 Na14 56.19(5) 5_676 1_556
S6 Ga3 Na14 139.65(5) . 1_556
S4 Ga3 Na14 53.49(6) . 1_556
S4 Ga3 Na14 107.59(8) 7_585 1_556
Na14 Ga3 Na14 76.77(8) 3_656 1_556
Ga1 S4 Ga3 83.03(10) 2_575 .
Ga1 S4 Na11 139.39(14) 2_575 1_556
Ga3 S4 Na11 135.39(14) . 1_556
Ga1 S4 Na14 124.98(7) 2_575 1_556
Ga3 S4 Na14 85.00(8) . 1_556
Na11 S4 Na14 79.11(11) 1_556 1_556
Ga1 S4 Ba1 87.05(6) 2_575 .
Ga3 S4 Ba1 87.07(7) . .
Na11 S4 Ba1 83.34(12) 1_556 .
Na14 S4 Ba1 145.54(6) 1_556 .
Ga1 S5 Na11 151.23(14) . 1_556
Ga1 S5 Ba1 99.29(9) . 8_656
Na11 S5 Ba1 102.00(11) 1_556 8_656
Ga1 S5 Ba1 99.29(9) . 2_575
Na11 S5 Ba1 102.00(11) 1_556 2_575
Ba1 S5 Ba1 83.93(9) 8_656 2_575
Ga1 S5 Ba1 80.63(8) . 7_575
Na11 S5 Ba1 79.04(10) 1_556 7_575
Ba1 S5 Ba1 93.32(7) 8_656 7_575
Ba1 S5 Ba1 177.21(6) 2_575 7_575
Ga1 S5 Ba1 80.63(8) . .
Na11 S5 Ba1 79.03(10) 1_556 .
Ba1 S5 Ba1 177.21(6) 8_656 .
Ba1 S5 Ba1 93.32(7) 2_575 .
Ba1 S5 Ba1 89.42(9) 7_575 .
Ga3 S6 Na11 90.03(13) . 5_675
Ga3 S6 Na14 128.31(6) . .
Na11 S6 Na14 71.48(8) 5_675 .
Ga3 S6 Na14 128.31(6) . 3_655
Na11 S6 Na14 71.48(8) 5_675 3_655
Na14 S6 Na14 91.72(10) . 3_655
Ga3 S6 Ba1 92.32(6) . .
Na11 S6 Ba1 138.67(5) 5_675 .
Na14 S6 Ba1 74.94(6) . .
Na14 S6 Ba1 133.33(8) 3_655 .
Ga3 S6 Ba1 92.32(6) . 7_585
Na11 S6 Ba1 138.67(5) 5_675 7_585
Na14 S6 Ba1 133.33(8) . 7_585
Na14 S6 Ba1 74.94(6) 3_655 7_585
Ba1 S6 Ba1 82.46(10) . 7_585
Ga1 S7 Na11 166.44(13) . .
Ga1 S7 Ba1 91.14(9) . 8_655
Na11 S7 Ba1 99.00(10) . 8_655
Ga1 S7 Ba1 91.14(9) . 2_574
Na11 S7 Ba1 99.00(10) . 2_574
Ba1 S7 Ba1 82.85(9) 8_655 2_574
Ga1 S7 Ba1 80.65(8) . .
Na11 S7 Ba1 89.80(10) . .
Ba1 S7 Ba1 170.74(7) 8_655 .
Ba1 S7 Ba1 92.97(7) 2_574 .
Ga1 S7 Ba1 80.65(8) . 7_575
Na11 S7 Ba1 89.80(10) . 7_575
Ba1 S7 Ba1 92.97(7) 8_655 7_575
Ba1 S7 Ba1 170.74(7) 2_574 7_575
Ba1 S7 Ba1 89.93(9) . 7_575
Ga3 S8 Na14 85.44(8) 5_676 3_645
Ga3 S8 Na14 85.44(8) 5_676 .
Na14 S8 Na14 96.32(10) 3_645 .
Ga3 S8 Ba1 122.91(7) 5_676 7_575
Na14 S8 Ba1 77.37(7) 3_645 7_575
Na14 S8 Ba1 149.69(8) . 7_575
Ga3 S8 Ba1 122.91(7) 5_676 .
Na14 S8 Ba1 149.69(8) 3_645 .
Na14 S8 Ba1 77.37(7) . .
Ba1 S8 Ba1 93.13(11) 7_575 .
S4 Na11 S4 177.9(2) 7_574 1_554
S4 Na11 S6 91.05(11) 7_574 5_675
S4 Na11 S6 91.05(11) 1_554 5_675
S4 Na11 S5 89.02(11) 7_574 1_554
S4 Na11 S5 89.02(11) 1_554 1_554
S6 Na11 S5 150.3(2) 5_675 1_554
S4 Na11 S7 89.20(12) 7_574 .
S4 Na11 S7 89.20(12) 1_554 .
S6 Na11 S7 146.2(2) 5_675 .
S5 Na11 S7 63.57(13) 1_554 .
S4 Na11 Na14 52.45(7) 7_574 3_645
S4 Na11 Na14 129.27(16) 1_554 3_645
S6 Na11 Na14 55.18(8) 5_675 3_645
S5 Na11 Na14 139.64(8) 1_554 3_645
S7 Na11 Na14 100.11(14) . 3_645
S4 Na11 Ba1 54.98(8) 7_574 7_574
S4 Na11 Ba1 124.11(16) 1_554 7_574
S6 Na11 Ba1 104.85(13) 5_675 7_574
S5 Na11 Ba1 52.36(8) 1_554 7_574
S7 Na11 Ba1 102.87(13) . 7_574
Na14 Na11 Ba1 102.34(8) 3_645 7_574
S4 Na11 Ba1 124.11(16) 7_574 1_554
S4 Na11 Ba1 54.98(8) 1_554 1_554
S6 Na11 Ba1 104.85(13) 5_675 1_554
S5 Na11 Ba1 52.36(8) 1_554 1_554
S7 Na11 Ba1 102.87(13) . 1_554
Na14 Na11 Ba1 156.75(16) 3_645 1_554
Ba1 Na11 Ba1 69.14(11) 7_574 1_554
S4 Na14 S4 180.00(4) 5_676 1_554
S4 Na14 S8 100.14(8) 5_676 5_675
S4 Na14 S8 79.86(8) 1_554 5_675
S4 Na14 S8 79.86(8) 5_676 .
S4 Na14 S8 100.14(8) 1_554 .
S8 Na14 S8 180.0 5_675 .
S4 Na14 S6 93.33(8) 5_676 5_675
S4 Na14 S6 86.67(8) 1_554 5_675
S8 Na14 S6 94.55(9) 5_675 5_675
S8 Na14 S6 85.45(9) . 5_675
S4 Na14 S6 86.67(8) 5_676 .
S4 Na14 S6 93.33(8) 1_554 .
S8 Na14 S6 85.45(9) 5_675 .
S8 Na14 S6 94.55(9) . .
S6 Na14 S6 180.00(9) 5_675 .
S4 Na14 Na11 48.44(8) 5_676 5_675
S4 Na14 Na11 131.56(8) 1_554 5_675
S8 Na14 Na11 65.12(11) 5_675 5_675
S8 Na14 Na11 114.88(11) . 5_675
S6 Na14 Na11 126.66(11) 5_675 5_675
S6 Na14 Na11 53.34(11) . 5_675
S4 Na14 Ga3 41.50(4) 5_676 5_676
S4 Na14 Ga3 138.50(4) 1_554 5_676
S8 Na14 Ga3 141.62(6) 5_675 5_676
S8 Na14 Ga3 38.38(6) . 5_676
S6 Na14 Ga3 88.20(8) 5_675 5_676
S6 Na14 Ga3 91.80(8) . 5_676
Na11 Na14 Ga3 82.67(9) 5_675 5_676
S4 Na14 Ga3 138.50(4) 5_676 1_554
S4 Na14 Ga3 41.50(4) 1_554 1_554
S8 Na14 Ga3 38.38(6) 5_675 1_554
S8 Na14 Ga3 141.62(6) . 1_554
S6 Na14 Ga3 91.80(8) 5_675 1_554
S6 Na14 Ga3 88.20(8) . 1_554
Na11 Na14 Ga3 97.33(9) 5_675 1_554
Ga3 Na14 Ga3 180.0 5_676 1_554
S4 Na14 Ba1 70.31(8) 5_676 5_675
S4 Na14 Ba1 109.69(8) 1_554 5_675
S8 Na14 Ba1 53.62(5) 5_675 5_675
S8 Na14 Ba1 126.38(5) . 5_675
S6 Na14 Ba1 54.21(5) 5_675 5_675
S6 Na14 Ba1 125.79(5) . 5_675
Na11 Na14 Ba1 75.93(11) 5_675 5_675
Ga3 Na14 Ba1 100.19(5) 5_676 5_675
Ga3 Na14 Ba1 79.81(5) 1_554 5_675

loop_
_geom_bond_atom_site_label_1
_geom_bond_atom_site_label_2
_geom_bond_distance
_geom_bond_site_symmetry_2
Ba1 S8 3.167(3) .
Ba1 S5 3.178(3) 2_574
Ba1 S7 3.212(3) 2_575
Ba1 S6 3.225(3) .
Ba1 S7 3.255(3) .
Ba1 S5 3.269(3) .
Ba1 S4 3.342(3) .
Ba1 Na11 4.053(5) 1_556
Ba1 Ba1 4.251(4) 7_585
Ba1 Ba1 4.600(5) 7_575
Ba1 Ba1 4.690(3) 2_574
Ba1 Ba1 4.690(3) 2_575
Ga1 S5 2.219(3) .
Ga1 S7 2.242(3) .
Ga1 S4 2.291(2) 8_655
Ga1 S4 2.291(2) 2_574
Ga1 Ba1 3.640(3) 7_575
Ga3 S8 2.219(3) 5_676
Ga3 S6 2.235(3) .
Ga3 S4 2.370(2) .
Ga3 S4 2.370(2) 7_585
Ga3 Na14 3.563(3) 3_656
Ga3 Na14 3.563(3) 1_556
S4 Ga1 2.291(2) 2_575
S4 Na11 2.714(3) 1_556
S4 Na14 2.875(3) 1_556
S5 Na11 3.097(6) 1_556
S5 Ba1 3.178(3) 8_656
S5 Ba1 3.178(3) 2_575
S5 Ba1 3.269(3) 7_575
S6 Na11 3.013(6) 5_675
S6 Na14 3.083(3) .
S6 Na14 3.083(3) 3_655
S6 Ba1 3.225(3) 7_585
S7 Na11 3.202(6) .
S7 Ba1 3.212(3) 8_655
S7 Ba1 3.212(3) 2_574
S7 Ba1 3.255(3) 7_575
S8 Ga3 2.219(3) 5_676
S8 Na14 2.970(3) 3_645
S8 Na14 2.970(3) .
S8 Ba1 3.167(3) 7_575
Na11 S4 2.714(3) 7_574
Na11 S4 2.714(3) 1_554
Na11 S6 3.013(6) 5_675
Na11 S5 3.097(6) 1_554
Na11 Na14 3.561(4) 3_645
Na11 Ba1 4.053(5) 7_574
Na11 Ba1 4.053(5) 1_554
Na14 S4 2.875(3) 5_676
Na14 S4 2.875(3) 1_554
Na14 S8 2.970(3) 5_675
Na14 S6 3.083(3) 5_675
Na14 Na11 3.561(4) 5_675
Na14 Ga3 3.563(3) 5_676
Na14 Ga3 3.563(3) 1_554
Na14 Ba1 3.839(3) 5_675
